data_7234149
loop_
_publ_author_name
'Samie, Ali'
'Salimi, Alireza'
'Garrison, Jered C.'

_publ_section_title
;
 Exploration of relative \p-electron localization in naphthalene aromatic
 rings by C--H&#x22EF;\p interactions: experimental evidence,
 computational criteria, and database analysis
;
_journal_issue 42
_journal_name_full CrystEngComm
_journal_page_first 6432
_journal_paper_doi 10.1039/C9CE00929A
_journal_volume 21
_journal_year 2019
_chemical_formula_moiety 'C15 H10 N2 O2'
_chemical_formula_sum 'C15 H10 N2 O2'
_chemical_formula_weight 250.25
_space_group_crystal_system orthorhombic
_space_group_IT_number 33
_space_group_name_Hall 'P 2c -2n'
_space_group_name_H-M_alt 'P n a 21'
_symmetry_space_group_name_Hall 'P 2c -2n'
_symmetry_space_group_name_H-M 'P n a 21'
_atom_sites_solution_hydrogens geom
_atom_sites_solution_primary direct
_audit_creation_date 2015-04-02
_audit_creation_method
;
Olex2 1.2
(compiled 2015.01.26 svn.r3150 for OlexSys, GUI svn.r4998)
;
_audit_update_record
;
2018-11-09 deposited with the CCDC.    2019-09-23 downloaded from the CCDC.
;
_cell_angle_alpha 90
_cell_angle_beta 90
_cell_angle_gamma 90
_cell_formula_units_Z 4
_cell_length_a 7.73077(13)
_cell_length_b 25.6327(4)
_cell_length_c 5.93311(8)
_cell_measurement_reflns_used 9501
_cell_measurement_temperature 100
_cell_measurement_theta_max 76.0730
_cell_measurement_theta_min 3.3770
_cell_volume 1175.71(3)
_computing_cell_refinement
;
CrysAlisPro, Agilent Technologies,
Version 1.171.37.35 (release 13-08-2014 CrysAlis171 .NET)
(compiled Aug 13 2014,18:06:01)
;
_computing_data_collection
;
CrysAlisPro, Agilent Technologies,
Version 1.171.37.35 (release 13-08-2014 CrysAlis171 .NET)
(compiled Aug 13 2014,18:06:01)
;
_computing_data_reduction
;
CrysAlisPro, Agilent Technologies,
Version 1.171.37.35 (release 13-08-2014 CrysAlis171 .NET)
(compiled Aug 13 2014,18:06:01)
;
_computing_structure_refinement 'ShelXL (Sheldrick, 2008)'
_computing_structure_solution 'ShelXS (Sheldrick, 2008)'
_diffrn_ambient_temperature 100
_diffrn_detector 'CCD plate'
_diffrn_detector_area_resol_mean 8.2603
_diffrn_detector_type Onyx
_diffrn_measured_fraction_theta_full 1.000
_diffrn_measured_fraction_theta_max 0.999
_diffrn_measurement_details
;
?
;
_diffrn_measurement_device 'four-circle diffractometer'
_diffrn_measurement_device_type 'Xcalibur, Onyx, Ultra'
_diffrn_measurement_method '\w scans'
_diffrn_orient_matrix_UB_11 0.1577664000
_diffrn_orient_matrix_UB_12 -0.0315494000
_diffrn_orient_matrix_UB_13 0.0814237000
_diffrn_orient_matrix_UB_21 0.0136420000
_diffrn_orient_matrix_UB_22 0.0352225000
_diffrn_orient_matrix_UB_23 0.2095104000
_diffrn_orient_matrix_UB_31 -0.1209518000
_diffrn_orient_matrix_UB_32 -0.0371261000
_diffrn_orient_matrix_UB_33 0.1298656000
_diffrn_radiation_monochromator mirror
_diffrn_radiation_probe x-ray
_diffrn_radiation_type CuK\a
_diffrn_radiation_wavelength 1.54184
_diffrn_reflns_av_R_equivalents 0.0525
_diffrn_reflns_av_unetI/netI 0.0253
_diffrn_reflns_Laue_measured_fraction_full 1.000
_diffrn_reflns_Laue_measured_fraction_max 0.999
_diffrn_reflns_limit_h_max 9
_diffrn_reflns_limit_h_min -9
_diffrn_reflns_limit_k_max 32
_diffrn_reflns_limit_k_min -31
_diffrn_reflns_limit_l_max 7
_diffrn_reflns_limit_l_min -7
_diffrn_reflns_number 17169
_diffrn_reflns_point_group_measured_fraction_full 1.000
_diffrn_reflns_point_group_measured_fraction_max 0.988
_diffrn_reflns_theta_full 67.684
_diffrn_reflns_theta_max 76.058
_diffrn_reflns_theta_min 3.448
_diffrn_source 'sealed X-ray tube'
_diffrn_source_type 'Enhance Ultra (Cu) X-ray Source'
_exptl_absorpt_coefficient_mu 0.786
_exptl_absorpt_correction_T_max 1.00000
_exptl_absorpt_correction_T_min 0.72021
_exptl_absorpt_correction_type multi-scan
_exptl_absorpt_process_details
;
CrysAlisPro, Agilent Technologies,
Version 1.171.37.35 (release 13-08-2014 CrysAlis171 .NET)
(compiled Aug 13 2014,18:06:01)
Empirical absorption correction using spherical harmonics,
 implemented in SCALE3 ABSPACK scaling algorithm.
Empirical absorption correction using spherical harmonics,
 implemented in SCALE3 ABSPACK scaling algorithm.
;
_exptl_crystal_colour 'clear colourless'
_exptl_crystal_density_diffrn 1.414
_exptl_crystal_description plate
_exptl_crystal_F_000 520
_exptl_crystal_size_max 0.3
_exptl_crystal_size_mid 0.3
_exptl_crystal_size_min 0.01
_refine_diff_density_max 0.147
_refine_diff_density_min -0.157
_refine_diff_density_rms 0.036
_refine_ls_abs_structure_details
;
 Flack x determined using 1017 quotients [(I+)-(I-)]/[(I+)+(I-)]
 (Parsons and Flack (2004), Acta Cryst. A60, s61).
;
_refine_ls_abs_structure_Flack -0.01(11)
_refine_ls_extinction_method none
_refine_ls_goodness_of_fit_ref 1.037
_refine_ls_hydrogen_treatment constr
_refine_ls_matrix_type full
_refine_ls_number_parameters 172
_refine_ls_number_reflns 2437
_refine_ls_number_restraints 1
_refine_ls_restrained_S_all 1.036
_refine_ls_R_factor_all 0.0317
_refine_ls_R_factor_gt 0.0297
_refine_ls_shift/su_max 0.000
_refine_ls_shift/su_mean 0.000
_refine_ls_structure_factor_coef Fsqd
_refine_ls_weighting_details 'w=1/[\s^2^(Fo^2^)+(0.0465P)^2^+0.2111P] where P=(Fo^2^+2Fc^2^)/3'
_refine_ls_weighting_scheme calc
_refine_ls_wR_factor_gt 0.0777
_refine_ls_wR_factor_ref 0.0797
_reflns_Friedel_coverage 0.800
_reflns_Friedel_fraction_full 1.000
_reflns_Friedel_fraction_max 0.976
_reflns_number_gt 2337
_reflns_number_total 2437
_reflns_threshold_expression 'I > 2\s(I)'
_cod_data_source_file c9ce00929a2.cif
_cod_data_source_block iran-a51
_cod_depositor_comments 'Adding full bibliography for 7234149--7234152.cif.'
_cod_database_code 7234149
_shelxl_version_number 2013-4
_shelx_space_group_comment
;
The symmetry employed for this shelxl refinement is uniquely defined
by the following loop, which should always be used as a source of
symmetry information in preference to the above space-group names.
They are only intended as comments.
;
_reflns_odcompleteness_completeness 99.92
_reflns_odcompleteness_iscentric 1
_reflns_odcompleteness_theta 66.97
_olex2_refinement_description
;
1. Fixed Uiso
 At 1.2 times of:
  All C(H) groups
2.a Aromatic/amide H refined with riding coordinates:
 C1(H1), C2(H2), C3(H3), C7(H7), C8(H8), C10(H10), C11(H11), C12(H12),
 C13(H13), C15(H15)
;
_olex2_date_sample_data_collection 2015-03-25
_olex2_exptl_crystal_mounting_method 'Paratone on Cryoloop'
_olex2_submission_special_instructions 'No special instructions were received'

loop_
_space_group_symop_operation_xyz
'x, y, z'
'-x, -y, z+1/2'
'-x+1/2, y+1/2, z+1/2'
'x+1/2, -y+1/2, z'

loop_
_atom_site_label
_atom_site_type_symbol
_atom_site_fract_x
_atom_site_fract_y
_atom_site_fract_z
_atom_site_U_iso_or_equiv
_atom_site_adp_type
_atom_site_occupancy
_atom_site_site_symmetry_order
_atom_site_calc_flag
_atom_site_refinement_flags_posn
O1 O -0.6094(2) -0.75207(5) 0.0771(3) 0.0301(3) Uani 1 1 d .
O2 O -0.45214(17) -0.69838(5) -0.1426(2) 0.0227(3) Uani 1 1 d .
N1 N -0.5365(2) -0.87336(6) -0.3742(3) 0.0259(4) Uani 1 1 d .
N2 N -0.3743(2) -0.77586(6) -0.4260(3) 0.0249(4) Uani 1 1 d .
C1 C -0.5555(3) -0.83507(8) -0.2245(3) 0.0241(4) Uani 1 1 d .
H1 H -0.6235 -0.8412 -0.0938 0.029 Uiso 1 1 calc R
C2 C -0.4375(3) -0.86207(8) -0.5518(3) 0.0252(4) Uani 1 1 d .
H2 H -0.4238 -0.8875 -0.6668 0.030 Uiso 1 1 calc R
C3 C -0.3536(3) -0.81442(8) -0.5742(4) 0.0260(4) Uani 1 1 d .
H3 H -0.2791 -0.8091 -0.6994 0.031 Uiso 1 1 calc R
C4 C -0.4790(2) -0.78650(8) -0.2533(3) 0.0202(4) Uani 1 1 d .
C5 C -0.5206(2) -0.74483(7) -0.0861(3) 0.0214(4) Uani 1 1 d .
C6 C -0.4936(3) -0.65665(8) 0.0028(3) 0.0208(4) Uani 1 1 d .
C7 C -0.4076(3) -0.65218(8) 0.2111(3) 0.0228(4) Uani 1 1 d .
H7 H -0.3260 -0.6777 0.2574 0.027 Uiso 1 1 calc R
C8 C -0.4442(2) -0.61023(8) 0.3454(3) 0.0225(4) Uani 1 1 d .
H8 H -0.3852 -0.6063 0.4849 0.027 Uiso 1 1 calc R
C9 C -0.5688(2) -0.57248(8) 0.2801(3) 0.0199(4) Uani 1 1 d .
C10 C -0.6142(2) -0.52983(8) 0.4204(4) 0.0227(4) Uani 1 1 d .
H10 H -0.5588 -0.5257 0.5622 0.027 Uiso 1 1 calc R
C11 C -0.7371(3) -0.49451(8) 0.3540(4) 0.0258(4) Uani 1 1 d .
H11 H -0.7657 -0.4661 0.4498 0.031 Uiso 1 1 calc R
C12 C -0.8213(3) -0.50000(8) 0.1448(4) 0.0250(4) Uani 1 1 d .
H12 H -0.9068 -0.4754 0.1006 0.030 Uiso 1 1 calc R
C13 C -0.7803(3) -0.54080(8) 0.0045(3) 0.0225(4) Uani 1 1 d .
H13 H -0.8372 -0.5441 -0.1366 0.027 Uiso 1 1 calc R
C14 C -0.6538(2) -0.57796(7) 0.0688(3) 0.0191(4) Uani 1 1 d .
C15 C -0.6115(2) -0.62114(7) -0.0701(3) 0.0204(4) Uani 1 1 d .
H15 H -0.6652 -0.6252 -0.2130 0.024 Uiso 1 1 calc R

loop_
_atom_site_aniso_label
_atom_site_aniso_U_11
_atom_site_aniso_U_22
_atom_site_aniso_U_33
_atom_site_aniso_U_23
_atom_site_aniso_U_13
_atom_site_aniso_U_12
O1 0.0394(8) 0.0252(7) 0.0256(7) -0.0051(6) 0.0128(6) -0.0062(6)
O2 0.0278(7) 0.0186(6) 0.0219(6) -0.0032(5) 0.0059(5) -0.0006(5)
N1 0.0257(8) 0.0222(8) 0.0299(9) -0.0058(7) 0.0013(7) -0.0003(6)
N2 0.0287(8) 0.0221(8) 0.0238(8) 0.0005(7) 0.0060(7) 0.0015(6)
C1 0.0226(9) 0.0246(10) 0.0251(10) -0.0019(8) 0.0052(7) -0.0004(7)
C2 0.0270(9) 0.0256(9) 0.0229(9) -0.0060(7) -0.0004(8) 0.0039(8)
C3 0.0310(9) 0.0255(9) 0.0217(8) -0.0032(8) 0.0061(8) 0.0036(8)
C4 0.0195(8) 0.0217(9) 0.0194(9) -0.0023(7) -0.0002(7) 0.0016(7)
C5 0.0206(8) 0.0209(9) 0.0226(9) -0.0015(8) 0.0018(8) -0.0005(7)
C6 0.0237(9) 0.0180(8) 0.0206(9) -0.0021(7) 0.0055(7) -0.0012(7)
C7 0.0231(9) 0.0223(9) 0.0230(9) 0.0018(7) 0.0002(7) 0.0015(7)
C8 0.0244(9) 0.0247(9) 0.0183(8) 0.0010(7) -0.0016(7) -0.0026(7)
C9 0.0216(8) 0.0199(8) 0.0181(8) 0.0006(7) 0.0025(7) -0.0039(7)
C10 0.0264(9) 0.0237(9) 0.0179(8) -0.0034(7) 0.0023(8) -0.0041(7)
C11 0.0287(9) 0.0217(9) 0.0270(9) -0.0053(7) 0.0062(8) -0.0003(7)
C12 0.0246(9) 0.0227(9) 0.0278(9) 0.0029(8) 0.0037(8) 0.0036(7)
C13 0.0243(9) 0.0229(9) 0.0204(8) 0.0025(7) 0.0003(7) -0.0009(8)
C14 0.0212(8) 0.0194(8) 0.0166(8) 0.0007(7) 0.0033(7) -0.0028(7)
C15 0.0228(8) 0.0212(9) 0.0172(8) 0.0003(7) 0.0006(7) -0.0030(7)

loop_
_atom_type_symbol
_atom_type_description
_atom_type_scat_dispersion_real
_atom_type_scat_dispersion_imag
_atom_type_scat_source
C C 0.0181 0.0091 'International Tables Vol C Tables 4.2.6.8 and 6.1.1.4'
H H 0.0000 0.0000 'International Tables Vol C Tables 4.2.6.8 and 6.1.1.4'
N N 0.0311 0.0180 'International Tables Vol C Tables 4.2.6.8 and 6.1.1.4'
O O 0.0492 0.0322 'International Tables Vol C Tables 4.2.6.8 and 6.1.1.4'

loop_
_geom_angle_atom_site_label_1
_geom_angle_atom_site_label_2
_geom_angle_atom_site_label_3
_geom_angle
C5 O2 C6 115.43(15)
C1 N1 C2 115.47(17)
C3 N2 C4 115.35(17)
N1 C1 H1 118.9
N1 C1 C4 122.11(18)
C4 C1 H1 118.9
N1 C2 H2 118.9
N1 C2 C3 122.29(18)
C3 C2 H2 118.9
N2 C3 C2 122.19(19)
N2 C3 H3 118.9
C2 C3 H3 118.9
N2 C4 C1 122.43(17)
N2 C4 C5 119.64(17)
C1 C4 C5 117.91(17)
O1 C5 O2 124.21(17)
O1 C5 C4 123.23(17)
O2 C5 C4 112.53(16)
C7 C6 O2 119.42(17)
C15 C6 O2 117.74(17)
C15 C6 C7 122.79(18)
C6 C7 H7 120.7
C8 C7 C6 118.53(18)
C8 C7 H7 120.7
C7 C8 H8 119.4
C7 C8 C9 121.15(18)
C9 C8 H8 119.4
C8 C9 C14 119.14(17)
C10 C9 C8 122.24(17)
C10 C9 C14 118.61(17)
C9 C10 H10 119.6
C11 C10 C9 120.81(19)
C11 C10 H10 119.6
C10 C11 H11 119.7
C10 C11 C12 120.53(18)
C12 C11 H11 119.7
C11 C12 H12 119.9
C13 C12 C11 120.21(18)
C13 C12 H12 119.9
C12 C13 H13 119.7
C12 C13 C14 120.53(18)
C14 C13 H13 119.7
C13 C14 C9 119.30(17)
C13 C14 C15 121.84(17)
C15 C14 C9 118.85(17)
C6 C15 C14 119.51(17)
C6 C15 H15 120.2
C14 C15 H15 120.2

loop_
_geom_bond_atom_site_label_1
_geom_bond_atom_site_label_2
_geom_bond_distance
O1 C5 1.201(2)
O2 C5 1.345(2)
O2 C6 1.411(2)
N1 C1 1.332(3)
N1 C2 1.334(3)
N2 C3 1.333(3)
N2 C4 1.334(3)
C1 H1 0.9500
C1 C4 1.389(3)
C2 H2 0.9500
C2 C3 1.389(3)
C3 H3 0.9500
C4 C5 1.493(2)
C6 C7 1.408(3)
C6 C15 1.359(3)
C7 H7 0.9500
C7 C8 1.368(3)
C8 H8 0.9500
C8 C9 1.419(3)
C9 C10 1.419(3)
C9 C14 1.423(3)
C10 H10 0.9500
C10 C11 1.370(3)
C11 H11 0.9500
C11 C12 1.408(3)
C12 H12 0.9500
C12 C13 1.374(3)
C13 H13 0.9500
C13 C14 1.417(3)
C14 C15 1.418(2)
C15 H15 0.9500

loop_
_geom_torsion_atom_site_label_1
_geom_torsion_atom_site_label_2
_geom_torsion_atom_site_label_3
_geom_torsion_atom_site_label_4
_geom_torsion
O2 C6 C7 C8 177.23(17)
O2 C6 C15 C14 -178.57(16)
N1 C1 C4 N2 -3.7(3)
N1 C1 C4 C5 174.83(18)
N1 C2 C3 N2 -3.7(3)
N2 C4 C5 O1 -177.6(2)
N2 C4 C5 O2 4.3(2)
C1 N1 C2 C3 2.7(3)
C1 C4 C5 O1 3.9(3)
C1 C4 C5 O2 -174.23(17)
C2 N1 C1 C4 0.8(3)
C3 N2 C4 C1 2.6(3)
C3 N2 C4 C5 -175.85(18)
C4 N2 C3 C2 0.9(3)
C5 O2 C6 C7 77.3(2)
C5 O2 C6 C15 -105.1(2)
C6 O2 C5 O1 -1.0(3)
C6 O2 C5 C4 177.04(15)
C6 C7 C8 C9 1.5(3)
C7 C6 C15 C14 -1.1(3)
C7 C8 C9 C10 177.33(18)
C7 C8 C9 C14 -1.4(3)
C8 C9 C10 C11 -178.92(18)
C8 C9 C14 C13 178.98(17)
C8 C9 C14 C15 0.1(2)
C9 C10 C11 C12 0.2(3)
C9 C14 C15 C6 1.1(3)
C10 C9 C14 C13 0.2(3)
C10 C9 C14 C15 -178.69(17)
C10 C11 C12 C13 -0.3(3)
C11 C12 C13 C14 0.3(3)
C12 C13 C14 C9 -0.3(3)
C12 C13 C14 C15 178.55(18)
C13 C14 C15 C6 -177.72(17)
C14 C9 C10 C11 -0.2(3)
C15 C6 C7 C8 -0.2(3)
